data_7221573
loop_
_publ_author_name
'Figueira, Cl\'audia A.'
'Lopes, Patr\'icia S.'
'Gomes, Clara S. B.'
'Veiros, Lu\'is F.'
'Gomes, Pedro T.'

_publ_section_title
;
 Exploring the influence of steric hindrance and electronic nature of
 substituents in the supramolecular arrangements of 5-(substituted
 phenyl)-2-formylpyrroles
;
_journal_issue 33
_journal_name_full CrystEngComm
_journal_page_first 6406
_journal_paper_doi 10.1039/C5CE00927H
_journal_volume 17
_journal_year 2015
_chemical_formula_moiety 'C13 H7 F6 N O'
_chemical_formula_sum 'C13 H7 F6 N O'
_chemical_formula_weight 307.20
_chemical_name_common 5-(3,5-bis(trifluoromethyl)phenyl)-2-formylpyrrole
_chemical_name_systematic 5-(3,5-bis(trifluoromethyl)phenyl)-1H-pyrrole-2-carbaldehyde
_space_group_crystal_system monoclinic
_space_group_IT_number 14
_space_group_name_Hall '-P 2ybc'
_space_group_name_H-M_alt 'P 1 21/c 1'
_symmetry_cell_setting monoclinic
_symmetry_space_group_name_Hall '-P 2ybc'
_symmetry_space_group_name_H-M 'P 1 21/c 1'
_atom_sites_solution_hydrogens mixed
_audit_creation_method SHELXL-2014
_audit_update_record
;
2015-05-08 deposited with the CCDC.
2015-07-16 downloaded from the CCDC.
;
_cell_angle_alpha 90
_cell_angle_beta 105.901(9)
_cell_angle_gamma 90
_cell_formula_units_Z 4
_cell_length_a 13.086(2)
_cell_length_b 4.7468(7)
_cell_length_c 19.887(3)
_cell_measurement_reflns_used 1331
_cell_measurement_temperature 150(2)
_cell_measurement_theta_max 23.29
_cell_measurement_theta_min 3.01
_cell_volume 1188.0(3)
_computing_cell_refinement 'Bruker SAINT'
_computing_data_collection 'Bruker APEX2'
_computing_data_reduction 'Bruker SAINT'
_computing_molecular_graphics ORTEP
_computing_publication_material enCIFer
_computing_structure_refinement 'SHELXL-2014 (Sheldrick, 2014)'
_computing_structure_solution SIR2004
_diffrn_ambient_temperature 150(2)
_diffrn_measured_fraction_theta_full 0.997
_diffrn_measured_fraction_theta_max 0.993
_diffrn_measurement_device_type 'Bruker APEX-II CCD'
_diffrn_measurement_method '\f and \w scans'
_diffrn_radiation_probe x-ray
_diffrn_radiation_type MoK\a
_diffrn_radiation_wavelength 0.71073
_diffrn_reflns_av_R_equivalents 0.0806
_diffrn_reflns_av_unetI/netI 0.0762
_diffrn_reflns_laue_measured_fraction_full 0.997
_diffrn_reflns_laue_measured_fraction_max 0.993
_diffrn_reflns_limit_h_max 15
_diffrn_reflns_limit_h_min -16
_diffrn_reflns_limit_k_max 3
_diffrn_reflns_limit_k_min -5
_diffrn_reflns_limit_l_max 24
_diffrn_reflns_limit_l_min -24
_diffrn_reflns_number 10048
_diffrn_reflns_point_group_measured_fraction_full 0.997
_diffrn_reflns_point_group_measured_fraction_max 0.993
_diffrn_reflns_theta_full 25.242
_diffrn_reflns_theta_max 25.788
_diffrn_reflns_theta_min 3.008
_exptl_absorpt_coefficient_mu 0.173
_exptl_absorpt_correction_T_max 0.986
_exptl_absorpt_correction_T_min 0.903
_exptl_absorpt_correction_type multi-scan
_exptl_absorpt_process_details 'SADABS (Sheldrick, 1996)'
_exptl_crystal_colour Colourless
_exptl_crystal_density_diffrn 1.717
_exptl_crystal_description Needle
_exptl_crystal_F_000 616
_exptl_crystal_recrystallization_method 'Re-crystallisation from solvent: Diethyl ether'
_exptl_crystal_size_max 0.600
_exptl_crystal_size_mid 0.180
_exptl_crystal_size_min 0.080
_refine_diff_density_max 0.225
_refine_diff_density_min -0.280
_refine_diff_density_rms 0.055
_refine_ls_extinction_method none
_refine_ls_goodness_of_fit_ref 0.948
_refine_ls_hydrogen_treatment mixed
_refine_ls_matrix_type full
_refine_ls_number_parameters 194
_refine_ls_number_reflns 2257
_refine_ls_number_restraints 0
_refine_ls_restrained_S_all 0.948
_refine_ls_R_factor_all 0.0962
_refine_ls_R_factor_gt 0.0446
_refine_ls_shift/su_max 0.000
_refine_ls_shift/su_mean 0.000
_refine_ls_structure_factor_coef Fsqd
_refine_ls_weighting_details 'w=1/[\s^2^(Fo^2^)+(0.0418P)^2^] where P=(Fo^2^+2Fc^2^)/3'
_refine_ls_weighting_scheme calc
_refine_ls_wR_factor_gt 0.0863
_refine_ls_wR_factor_ref 0.0972
_reflns_Friedel_coverage 0.000
_reflns_number_gt 1381
_reflns_number_total 2257
_reflns_threshold_expression 'I > 2\s(I)'
_cod_data_source_file c5ce00927h2.cif
_cod_data_source_block 3
_cod_depositor_comments 'Adding full bibliography for 7221571--7221577.cif.'
_cod_original_cell_volume 1188.1(3)
_cod_database_code 7221573
_shelx_space_group_comment
;
The symmetry employed for this shelxl refinement is uniquely defined
by the following loop, which should always be used as a source of
symmetry information in preference to the above space-group names.
They are only intended as comments.
;
_shelx_estimated_absorpt_t_min 0.903
_shelx_estimated_absorpt_t_max 0.986
_shelxl_version_number 2014-3

loop_
_space_group_symop_operation_xyz
'x, y, z'
'-x, y+1/2, -z+1/2'
'-x, -y, -z'
'x, -y-1/2, z-1/2'

loop_
_atom_site_label
_atom_site_type_symbol
_atom_site_fract_x
_atom_site_fract_y
_atom_site_fract_z
_atom_site_U_iso_or_equiv
_atom_site_adp_type
_atom_site_occupancy
_atom_site_site_symmetry_order
_atom_site_calc_flag
_atom_site_refinement_flags_posn
_atom_site_refinement_flags_adp
F1 F -0.01151(13) 0.1918(3) 0.41752(9) 0.0480(5) Uani 1 1 d . .
F2 F -0.07199(11) -0.0749(3) 0.32911(10) 0.0481(5) Uani 1 1 d . .
F3 F -0.00052(13) 0.3205(3) 0.31725(9) 0.0463(5) Uani 1 1 d . .
F4 F 0.35399(12) 0.1447(3) 0.27819(8) 0.0360(4) Uani 1 1 d . .
F5 F 0.27869(13) -0.2193(3) 0.22344(8) 0.0419(4) Uani 1 1 d . .
F6 F 0.42413(12) -0.2628(3) 0.30417(8) 0.0352(4) Uani 1 1 d . .
O1 O 0.49901(14) -1.2055(3) 0.56782(10) 0.0288(5) Uani 1 1 d . .
N1 N 0.34886(16) -0.7618(4) 0.51077(11) 0.0190(5) Uani 1 1 d . .
C2 C 0.35331(19) -0.9170(5) 0.56918(13) 0.0194(6) Uani 1 1 d . .
C3 C 0.2715(2) -0.8271(5) 0.59559(14) 0.0259(6) Uani 1 1 d . .
H3 H 0.2553 -0.8972 0.6362 0.031 Uiso 1 1 calc R U
C4 C 0.2176(2) -0.6169(5) 0.55216(14) 0.0261(6) Uani 1 1 d . .
H4 H 0.1577 -0.5163 0.5577 0.031 Uiso 1 1 calc R U
C5 C 0.26632(18) -0.5785(5) 0.49911(13) 0.0199(6) Uani 1 1 d . .
C6 C 0.42957(19) -1.1347(5) 0.59459(14) 0.0237(6) Uani 1 1 d . .
H6 H 0.4259 -1.2319 0.6356 0.028 Uiso 1 1 calc R U
C7 C 0.23826(18) -0.3825(5) 0.44040(13) 0.0195(6) Uani 1 1 d . .
C8 C 0.14392(19) -0.2281(5) 0.42877(14) 0.0218(6) Uani 1 1 d . .
H8 H 0.1007 -0.2487 0.4599 0.026 Uiso 1 1 calc R U
C9 C 0.11277(19) -0.0459(5) 0.37257(14) 0.0218(6) Uani 1 1 d . .
C10 C 0.17464(19) -0.0100(5) 0.32682(13) 0.0214(6) Uani 1 1 d . .
H10 H 0.1533 0.1157 0.2883 0.026 Uiso 1 1 calc R U
C11 C 0.26851(19) -0.1618(5) 0.33849(13) 0.0198(6) Uani 1 1 d . .
C12 C 0.30017(19) -0.3458(5) 0.39391(13) 0.0201(6) Uani 1 1 d . .
H12 H 0.3645 -0.4483 0.4006 0.024 Uiso 1 1 calc R U
C13 C 0.0081(2) 0.0987(5) 0.35927(15) 0.0290(7) Uani 1 1 d . .
C14 C 0.3318(2) -0.1274(5) 0.28697(14) 0.0244(6) Uani 1 1 d . .
H1 H 0.393(2) -0.777(5) 0.4868(14) 0.029(8) Uiso 1 1 d . .

loop_
_atom_site_aniso_label
_atom_site_aniso_U_11
_atom_site_aniso_U_22
_atom_site_aniso_U_33
_atom_site_aniso_U_23
_atom_site_aniso_U_13
_atom_site_aniso_U_12
F1 0.0378(10) 0.0625(11) 0.0442(12) -0.0054(9) 0.0121(9) 0.0266(8)
F2 0.0175(9) 0.0450(10) 0.0770(14) -0.0103(9) 0.0046(9) 0.0034(7)
F3 0.0356(10) 0.0418(10) 0.0598(13) 0.0205(9) 0.0105(9) 0.0171(8)
F4 0.0470(10) 0.0278(9) 0.0386(11) 0.0061(7) 0.0208(9) -0.0042(7)
F5 0.0449(10) 0.0580(11) 0.0240(10) -0.0131(8) 0.0111(8) -0.0119(8)
F6 0.0293(9) 0.0393(9) 0.0437(11) 0.0043(8) 0.0214(8) 0.0064(7)
O1 0.0239(10) 0.0341(10) 0.0325(12) 0.0061(9) 0.0146(9) 0.0090(8)
N1 0.0173(12) 0.0205(11) 0.0221(13) -0.0002(10) 0.0102(10) 0.0015(9)
C2 0.0204(14) 0.0209(13) 0.0181(15) 0.0008(11) 0.0071(12) -0.0003(10)
C3 0.0268(15) 0.0324(15) 0.0231(16) 0.0045(12) 0.0149(13) 0.0047(12)
C4 0.0241(14) 0.0287(14) 0.0298(17) 0.0028(12) 0.0145(13) 0.0090(12)
C5 0.0175(13) 0.0191(13) 0.0237(16) -0.0024(11) 0.0065(12) 0.0004(10)
C6 0.0194(14) 0.0258(14) 0.0258(16) 0.0021(12) 0.0058(13) -0.0019(11)
C7 0.0193(14) 0.0174(12) 0.0220(15) -0.0046(11) 0.0061(12) 0.0001(10)
C8 0.0182(14) 0.0239(14) 0.0251(15) -0.0030(12) 0.0089(12) 0.0004(10)
C9 0.0176(13) 0.0183(13) 0.0286(16) -0.0018(12) 0.0046(12) -0.0002(10)
C10 0.0228(14) 0.0189(13) 0.0203(15) 0.0010(11) 0.0020(12) -0.0005(11)
C11 0.0215(14) 0.0172(13) 0.0209(15) -0.0045(11) 0.0060(12) -0.0031(10)
C12 0.0166(13) 0.0199(13) 0.0235(16) -0.0050(11) 0.0051(12) -0.0001(10)
C13 0.0251(15) 0.0281(15) 0.0334(18) -0.0007(14) 0.0075(14) 0.0047(12)
C14 0.0242(15) 0.0254(14) 0.0240(17) -0.0008(12) 0.0071(13) -0.0025(12)

loop_
_atom_type_symbol
_atom_type_description
_atom_type_scat_dispersion_real
_atom_type_scat_dispersion_imag
_atom_type_scat_source
C C 0.0033 0.0016 'International Tables Vol C Tables 4.2.6.8 and 6.1.1.4'
H H 0.0000 0.0000 'International Tables Vol C Tables 4.2.6.8 and 6.1.1.4'
N N 0.0061 0.0033 'International Tables Vol C Tables 4.2.6.8 and 6.1.1.4'
O O 0.0106 0.0060 'International Tables Vol C Tables 4.2.6.8 and 6.1.1.4'
F F 0.0171 0.0103 'International Tables Vol C Tables 4.2.6.8 and 6.1.1.4'

loop_
_geom_angle_atom_site_label_1
_geom_angle_atom_site_label_2
_geom_angle_atom_site_label_3
_geom_angle
C5 N1 C2 109.8(2)
C5 N1 H1 126.4(17)
C2 N1 H1 123.8(17)
N1 C2 C3 107.5(2)
N1 C2 C6 123.7(2)
C3 C2 C6 128.8(2)
C4 C3 C2 107.5(2)
C4 C3 H3 126.2
C2 C3 H3 126.2
C3 C4 C5 108.0(2)
C3 C4 H4 126.0
C5 C4 H4 126.0
N1 C5 C4 107.2(2)
N1 C5 C7 124.0(2)
C4 C5 C7 128.7(2)
O1 C6 C2 125.2(2)
O1 C6 H6 117.4
C2 C6 H6 117.4
C12 C7 C8 118.1(2)
C12 C7 C5 123.0(2)
C8 C7 C5 118.9(2)
C9 C8 C7 120.8(2)
C9 C8 H8 119.6
C7 C8 H8 119.6
C8 C9 C10 120.8(2)
C8 C9 C13 119.0(2)
C10 C9 C13 120.1(2)
C9 C10 C11 118.5(2)
C9 C10 H10 120.8
C11 C10 H10 120.8
C12 C11 C10 121.4(2)
C12 C11 C14 121.1(2)
C10 C11 C14 117.4(2)
C11 C12 C7 120.4(2)
C11 C12 H12 119.8
C7 C12 H12 119.8
F1 C13 F3 106.3(2)
F1 C13 F2 106.3(2)
F3 C13 F2 106.5(2)
F1 C13 C9 112.7(2)
F3 C13 C9 113.1(2)
F2 C13 C9 111.4(2)
F6 C14 F5 106.6(2)
F6 C14 F4 106.52(19)
F5 C14 F4 105.4(2)
F6 C14 C11 114.0(2)
F5 C14 C11 111.7(2)
F4 C14 C11 112.0(2)

loop_
_geom_bond_atom_site_label_1
_geom_bond_atom_site_label_2
_geom_bond_distance
F1 C13 1.329(3)
F2 C13 1.339(3)
F3 C13 1.330(3)
F4 C14 1.346(3)
F5 C14 1.337(3)
F6 C14 1.328(3)
O1 C6 1.220(3)
N1 C5 1.356(3)
N1 C2 1.363(3)
N1 H1 0.85(3)
C2 C3 1.383(3)
C2 C6 1.429(3)
C3 C4 1.380(3)
C3 H3 0.9500
C4 C5 1.386(3)
C4 H4 0.9500
C5 C7 1.459(3)
C6 H6 0.9500
C7 C12 1.397(3)
C7 C8 1.399(3)
C8 C9 1.383(4)
C8 H8 0.9500
C9 C10 1.384(3)
C9 C13 1.489(3)
C10 C11 1.388(3)
C10 H10 0.9500
C11 C12 1.378(3)
C11 C14 1.492(3)
C12 H12 0.9500

loop_
_geom_torsion_atom_site_label_1
_geom_torsion_atom_site_label_2
_geom_torsion_atom_site_label_3
_geom_torsion_atom_site_label_4
_geom_torsion
C5 N1 C2 C3 -0.6(3)
C5 N1 C2 C6 178.2(2)
N1 C2 C3 C4 0.3(3)
C6 C2 C3 C4 -178.4(3)
C2 C3 C4 C5 0.1(3)
C2 N1 C5 C4 0.6(3)
C2 N1 C5 C7 -179.4(2)
C3 C4 C5 N1 -0.4(3)
C3 C4 C5 C7 179.5(2)
N1 C2 C6 O1 0.4(4)
C3 C2 C6 O1 178.9(3)
N1 C5 C7 C12 -6.3(4)
C4 C5 C7 C12 173.7(2)
N1 C5 C7 C8 172.2(2)
C4 C5 C7 C8 -7.8(4)
C12 C7 C8 C9 0.4(3)
C5 C7 C8 C9 -178.2(2)
C7 C8 C9 C10 -0.6(4)
C7 C8 C9 C13 175.7(2)
C8 C9 C10 C11 0.2(4)
C13 C9 C10 C11 -176.0(2)
C9 C10 C11 C12 0.3(3)
C9 C10 C11 C14 177.8(2)
C10 C11 C12 C7 -0.5(3)
C14 C11 C12 C7 -177.9(2)
C8 C7 C12 C11 0.1(3)
C5 C7 C12 C11 178.6(2)
C8 C9 C13 F1 42.0(3)
C10 C9 C13 F1 -141.7(2)
C8 C9 C13 F3 162.7(2)
C10 C9 C13 F3 -21.0(3)
C8 C9 C13 F2 -77.3(3)
C10 C9 C13 F2 99.0(3)
C12 C11 C14 F6 -7.1(3)
C10 C11 C14 F6 175.4(2)
C12 C11 C14 F5 113.9(3)
C10 C11 C14 F5 -63.6(3)
C12 C11 C14 F4 -128.1(2)
C10 C11 C14 F4 54.3(3)
